data_7027100
loop_
_publ_author_name
'Bazzicalupi, Carla'
'Bencini, Andrea'
'Fusi, Vieri'
'Giorgi, Claudia'
'Paoletti, Piero'
'Valtancoli, Barbara'

_publ_section_title
;
 Lead complexation by novel phenanthroline-containing
 macrocycles&#x200A;&#x2020;
;
_journal_issue 3
_journal_name_full 'Journal of the Chemical Society, Dalton Transactions'
_journal_page_first 393
_journal_paper_doi 10.1039/a806800c
_journal_year 1999
_chemical_formula_moiety
;
(Pb 2+)2,(C18 H21 N6)2,(Br-)3,Pb2+,C18 H21 N6,(Br-)2,Br-,(H2O)5
;
_chemical_formula_structural
;
(Pb)3 (C18 H21 N6)3 (Br)6 (H2O)5
;
_chemical_formula_sum 'C54 H73 Br6 N15 O5 Pb3'
_chemical_formula_weight 2113.30
_chemical_name_systematic
;
 ?
;
_space_group_IT_number 2
_symmetry_cell_setting triclinic
_symmetry_space_group_name_Hall '-P 1'
_symmetry_space_group_name_H-M 'P -1'
_atom_sites_solution_hydrogens geom
_atom_sites_solution_primary heavy
_atom_sites_solution_secondary difmap
_audit_creation_method SHELXL
_cell_angle_alpha 74.230(5)
_cell_angle_beta 79.330(5)
_cell_angle_gamma 83.720(5)
_cell_formula_units_Z 2
_cell_length_a 11.260(5)
_cell_length_b 14.250(5)
_cell_length_c 21.475(5)
_cell_measurement_reflns_used 20
_cell_measurement_temperature 298
_cell_measurement_theta_max 11
_cell_measurement_theta_min 6
_cell_volume 3252(2)
_computing_cell_refinement 'CAD4 Enraf-Nonius'
_computing_data_collection 'CAD4 Enraf-Nonius'
_computing_data_reduction 'CAD4 Enraf-Nonius'
_computing_molecular_graphics 'ORTEP (Johnson,1971)'
_computing_publication_material
;
SHELXL-93 (Sheldrick, 1993), PARST93 (Nardelli,1993)
;
_computing_structure_refinement 'SHELXL-93 (Sheldrick, 1993)'
_computing_structure_solution 'Patterson metod'
_diffrn_ambient_temperature 298
_diffrn_measurement_device 'CAD4 Enraf-Nonius'
_diffrn_measurement_method \q/2\q
_diffrn_radiation_monochromator graphite
_diffrn_radiation_source 'fine-focus sealed tube'
_diffrn_radiation_type MoK\a
_diffrn_radiation_wavelength 0.71069
_diffrn_reflns_av_R_equivalents 0.0569
_diffrn_reflns_av_sigmaI/netI 0.1015
_diffrn_reflns_limit_h_max 13
_diffrn_reflns_limit_h_min -13
_diffrn_reflns_limit_k_max 16
_diffrn_reflns_limit_k_min -16
_diffrn_reflns_limit_l_max 25
_diffrn_reflns_limit_l_min 0
_diffrn_reflns_number 11701
_diffrn_reflns_theta_max 24.98
_diffrn_reflns_theta_min 2.56
_diffrn_standards_interval_time 60
_diffrn_standards_number 2
_exptl_absorpt_coefficient_mu 11.488
_exptl_absorpt_correction_type 'refdelf (Walker and Stuart, 1983)'
_exptl_crystal_colour colorless
_exptl_crystal_density_diffrn 2.158
_exptl_crystal_description prismatic
_exptl_crystal_F_000 1996
_exptl_crystal_size_max 0.35
_exptl_crystal_size_mid 0.2
_exptl_crystal_size_min 0.2
_refine_diff_density_max 1.210
_refine_diff_density_min -1.355
_refine_diff_density_rms 0.224
_refine_ls_extinction_method none
_refine_ls_goodness_of_fit_all 1.030
_refine_ls_goodness_of_fit_obs 1.072
_refine_ls_hydrogen_treatment refU
_refine_ls_matrix_type full
_refine_ls_number_parameters 748
_refine_ls_number_reflns 11370
_refine_ls_number_restraints 0
_refine_ls_restrained_S_all 1.030
_refine_ls_restrained_S_obs 1.072
_refine_ls_R_factor_all 0.1212
_refine_ls_R_factor_obs 0.0621
_refine_ls_shift/esd_max -0.009
_refine_ls_shift/esd_mean 0.000
_refine_ls_structure_factor_coef Fsqd
_refine_ls_weighting_details 'w=1/[\s^2^(Fo^2^)+(0.0607P)^2^+23.8540P] where P=(Fo^2^+2Fc^2^)/3'
_refine_ls_weighting_scheme calc
_refine_ls_wR_factor_all 0.1499
_refine_ls_wR_factor_obs 0.1216
_reflns_number_observed 7145
_reflns_number_total 11370
_reflns_observed_criterion >2sigma(I)
_cod_data_source_file 806800csup1.cif
_cod_data_source_block (PbL1Br)2
_cod_depositor_comments
;
The following automatic conversions were performed:

'_refine_ls_weighting_scheme' value 'calc
w=1/[\s^2^(Fo^2^)+(0.0607P)^2^+23.8540P] where P=(Fo^2^+2Fc^2^)/3'
was changed to 'calc'. New tag '_refine_ls_weighting_details' was
created. The value of the new tag was set to
'w=1/[\s^2^(Fo^2^)+(0.0607P)^2^+23.8540P] where P=(Fo^2^+2Fc^2^)/3'.

Automatic conversion script
Id: cif_fix_values 3143 2015-03-26 13:38:13Z robertas 
;
_cod_original_cell_volume 3252.4(20)
_cod_database_code 7027100

loop_
_symmetry_equiv_pos_as_xyz
'x, y, z'
'-x, -y, -z'

loop_
_atom_site_aniso_label
_atom_site_aniso_U_11
_atom_site_aniso_U_22
_atom_site_aniso_U_33
_atom_site_aniso_U_23
_atom_site_aniso_U_13
_atom_site_aniso_U_12
Pb1 0.0316(3) 0.0326(4) 0.0337(4) -0.0096(3) -0.0045(3) -0.0013(3)
N1 0.023(7) 0.033(7) 0.039(8) -0.015(6) -0.002(6) 0.002(6)
C1 0.028(9) 0.050(11) 0.034(9) -0.022(8) 0.000(7) -0.001(8)
C2 0.034(10) 0.054(12) 0.049(11) -0.007(9) -0.012(9) -0.001(9)
C3 0.040(10) 0.033(9) 0.030(9) 0.002(7) 0.009(8) -0.010(8)
C4 0.058(12) 0.027(9) 0.031(9) -0.008(7) -0.012(8) -0.013(8)
C5 0.054(11) 0.023(8) 0.033(9) -0.006(7) -0.015(8) -0.001(8)
C6 0.045(10) 0.024(8) 0.028(9) 0.015(7) -0.025(8) 0.000(7)
C7 0.054(12) 0.023(9) 0.042(10) 0.010(7) -0.016(9) -0.005(8)
C8 0.054(11) 0.036(10) 0.020(8) 0.007(7) -0.009(8) -0.025(9)
C9 0.095(16) 0.036(10) 0.021(9) -0.007(8) -0.017(10) -0.013(10)
C10 0.044(12) 0.051(12) 0.082(15) -0.017(11) -0.033(11) 0.004(9)
C11 0.029(10) 0.034(10) 0.091(16) -0.019(10) -0.028(10) 0.011(8)
C12 0.024(9) 0.038(10) 0.033(9) 0.002(7) -0.006(7) -0.010(7)
N2 0.032(8) 0.020(7) 0.046(9) 0.001(6) -0.013(6) -0.002(6)
C13 0.028(9) 0.039(10) 0.080(14) -0.014(10) -0.006(9) 0.001(8)
N3 0.059(10) 0.052(10) 0.035(8) 0.001(7) 0.004(7) -0.007(8)
C14 0.039(11) 0.062(13) 0.037(10) -0.004(9) 0.011(8) -0.020(9)
C15 0.056(12) 0.042(11) 0.037(10) 0.008(8) -0.002(9) -0.024(9)
N4 0.041(8) 0.037(8) 0.021(7) 0.000(6) -0.003(6) 0.001(6)
C16 0.067(13) 0.031(10) 0.048(11) -0.007(8) -0.019(10) 0.001(9)
C17 0.032(9) 0.050(11) 0.045(10) -0.021(9) -0.020(8) 0.006(8)
N5 0.044(8) 0.036(8) 0.048(9) -0.011(7) -0.028(7) 0.000(7)
C18 0.020(8) 0.037(9) 0.033(9) -0.004(7) 0.015(7) -0.005(7)
Pb2 0.0349(4) 0.0449(4) 0.0335(4) -0.0108(3) -0.0056(3) -0.0071(3)
N6 0.040(8) 0.033(8) 0.035(8) -0.009(6) -0.003(6) -0.007(7)
C19 0.042(10) 0.044(11) 0.027(9) -0.011(8) 0.017(8) 0.003(8)
C20 0.032(10) 0.045(11) 0.063(12) -0.023(10) 0.010(9) -0.004(8)
C21 0.052(12) 0.041(11) 0.047(11) -0.003(9) 0.015(9) -0.011(9)
C22 0.029(9) 0.055(12) 0.052(11) -0.018(9) 0.011(8) -0.011(8)
C23 0.045(11) 0.036(10) 0.036(10) -0.008(8) -0.003(8) -0.002(8)
C24 0.036(9) 0.034(9) 0.035(9) -0.014(8) -0.007(7) -0.019(7)
C25 0.043(11) 0.065(13) 0.044(11) -0.029(10) -0.016(9) -0.001(9)
C26 0.038(11) 0.054(12) 0.064(13) -0.017(10) -0.019(9) 0.014(9)
C27 0.045(11) 0.053(12) 0.046(11) -0.006(9) -0.010(9) -0.007(9)
C28 0.035(10) 0.037(10) 0.072(13) -0.008(10) -0.021(9) 0.005(8)
C29 0.034(11) 0.076(15) 0.069(14) -0.024(12) -0.006(10) -0.005(10)
C30 0.028(9) 0.055(11) 0.036(10) -0.003(8) -0.001(8) -0.013(8)
N7 0.057(10) 0.034(8) 0.044(9) -0.004(7) -0.007(8) -0.001(7)
C31 0.024(9) 0.041(10) 0.060(12) 0.000(9) -0.003(8) -0.022(8)
N8 0.051(9) 0.046(9) 0.028(8) -0.001(7) -0.003(7) -0.023(7)
C32 0.068(13) 0.040(10) 0.032(10) -0.004(8) -0.007(9) -0.024(9)
C33 0.054(11) 0.038(10) 0.043(10) -0.025(8) -0.006(9) 0.004(8)
N9 0.051(9) 0.035(8) 0.037(8) -0.008(6) -0.024(7) 0.008(7)
C34 0.040(10) 0.043(11) 0.056(12) -0.021(9) -0.012(9) 0.009(8)
C35 0.037(10) 0.055(12) 0.031(9) -0.022(8) 0.012(8) -0.004(8)
N10 0.046(9) 0.045(9) 0.047(9) -0.015(7) -0.020(7) 0.002(7)
C36 0.037(10) 0.062(13) 0.069(13) -0.037(11) -0.008(9) -0.007(9)
Pb3 0.0376(4) 0.0322(4) 0.0313(3) -0.0077(3) -0.0055(3) -0.0004(3)
N11 0.060(10) 0.022(7) 0.034(8) 0.002(6) -0.020(7) -0.013(7)
C37 0.046(11) 0.040(10) 0.043(11) -0.019(8) -0.003(9) -0.006(8)
C38 0.075(14) 0.025(9) 0.048(12) 0.008(8) -0.032(11) -0.011(9)
C39 0.093(16) 0.042(11) 0.014(8) -0.004(8) -0.010(10) -0.006(10)
C40 0.064(12) 0.010(8) 0.059(12) -0.007(8) -0.020(10) -0.004(8)
C41 0.034(9) 0.020(8) 0.026(8) -0.011(7) 0.003(7) 0.003(7)
C42 0.026(9) 0.024(8) 0.043(10) -0.013(7) 0.015(7) -0.005(7)
C43 0.053(12) 0.021(9) 0.054(12) -0.003(8) 0.005(9) -0.003(8)
C44 0.081(15) 0.030(10) 0.030(10) -0.012(8) 0.013(10) 0.005(10)
C45 0.105(18) 0.042(11) 0.021(9) -0.013(8) -0.013(11) 0.017(11)
C46 0.039(11) 0.029(10) 0.067(14) 0.005(9) 0.009(10) -0.008(8)
C47 0.041(11) 0.061(13) 0.053(13) 0.007(10) -0.009(9) -0.004(10)
C48 0.037(10) 0.042(11) 0.048(11) -0.010(9) -0.005(9) 0.008(8)
N12 0.033(8) 0.044(8) 0.024(7) -0.008(6) -0.007(6) 0.003(6)
C49 0.055(12) 0.057(12) 0.044(11) 0.004(9) -0.016(10) -0.002(10)
N13 0.067(11) 0.062(11) 0.027(8) -0.016(7) -0.013(7) 0.000(8)
C50 0.057(13) 0.047(12) 0.051(12) 0.010(9) -0.027(10) 0.007(10)
C51 0.072(14) 0.026(9) 0.041(11) 0.009(8) -0.009(10) 0.005(9)
N14 0.041(8) 0.044(9) 0.034(8) -0.006(7) -0.007(7) -0.008(7)
C52 0.041(10) 0.031(9) 0.058(12) -0.006(9) -0.001(9) -0.009(8)
C53 0.044(11) 0.046(11) 0.049(11) -0.007(9) -0.004(9) -0.018(9)
N15 0.053(10) 0.051(10) 0.038(9) -0.015(7) -0.006(7) 0.004(7)
C54 0.050(11) 0.039(10) 0.059(12) -0.014(9) -0.028(10) 0.001(9)
Br1 0.0439(10) 0.0465(11) 0.0464(11) -0.0133(8) -0.0034(8) -0.0022(8)
Br2 0.0452(11) 0.0578(12) 0.0649(13) -0.0104(10) -0.0078(10) -0.0084(9)
Br3 0.0644(13) 0.0600(13) 0.0453(11) -0.0129(9) -0.0205(10) 0.0027(10)
Br4 0.0535(12) 0.0544(12) 0.0438(11) -0.0083(9) -0.0008(9) 0.0033(9)
Br5 0.0700(13) 0.0392(10) 0.0614(12) -0.0119(9) -0.0321(10) 0.0010(9)
Br6 0.121(3) 0.186(3) 0.065(2) -0.040(2) -0.041(2) 0.008(2)
O1 0.084(10) 0.060(9) 0.083(10) -0.027(8) -0.047(9) 0.007(8)
O2 0.065(11) 0.134(16) 0.095(13) -0.007(11) 0.009(9) -0.023(10)
O3 0.099(14) 0.135(16) 0.142(17) -0.092(14) 0.026(12) -0.030(12)
O4 0.213(24) 0.140(18) 0.090(14) -0.049(13) -0.014(15) -0.046(17)

loop_
_atom_site_label
_atom_site_type_symbol
_atom_site_fract_x
_atom_site_fract_y
_atom_site_fract_z
_atom_site_U_iso_or_equiv
_atom_site_thermal_displace_type
_atom_site_occupancy
_atom_site_calc_flag
_atom_site_refinement_flags
Pb1 Pb 0.87881(5) 0.07147(4) 0.82800(3) 0.0326(2) Uani 1 d .
N1 N 0.7913(10) 0.1162(9) 0.9361(6) 0.031(3) Uani 1 d .
C1 C 0.6713(14) 0.1213(12) 0.9559(8) 0.036(4) Uani 1 d .
C2 C 0.6170(16) 0.1301(13) 1.0174(8) 0.047(5) Uani 1 d .
H2 H 0.5333(16) 0.1314(13) 1.0296(8) 0.050(6) Uiso 1 calc R
C3 C 0.6900(14) 0.1369(11) 1.0597(8) 0.038(4) Uani 1 d .
H3 H 0.6555(14) 0.1419(11) 1.1016(8) 0.050(6) Uiso 1 calc R
C4 C 0.8198(16) 0.1367(11) 1.0409(8) 0.038(4) Uani 1 d .
C5 C 0.8630(16) 0.1234(11) 0.9796(8) 0.036(4) Uani 1 d .
C6 C 0.9932(15) 0.1220(11) 0.9554(7) 0.034(4) Uani 1 d .
C7 C 1.0722(16) 0.1324(11) 0.9962(8) 0.042(4) Uani 1 d .
C8 C 1.0206(16) 0.1475(11) 1.0604(7) 0.037(4) Uani 1 d .
H8 H 1.0726(16) 0.1565(11) 1.0869(7) 0.050(6) Uiso 1 calc R
C9 C 0.9024(19) 0.1488(12) 1.0826(8) 0.049(5) Uani 1 d .
H9 H 0.8727(19) 0.1574(12) 1.1243(8) 0.050(6) Uiso 1 calc R
C10 C 1.1958(17) 0.1302(13) 0.9734(11) 0.056(5) Uani 1 d .
H10 H 1.2503(17) 0.1374(13) 0.9992(11) 0.050(6) Uiso 1 calc R
C11 C 1.2360(15) 0.1169(12) 0.9113(10) 0.049(5) Uani 1 d .
H11 H 1.3182(15) 0.1159(12) 0.8941(10) 0.050(6) Uiso 1 calc R
C12 C 1.1504(13) 0.1048(11) 0.8746(7) 0.033(4) Uani 1 d .
N2 N 1.0332(11) 0.1062(8) 0.8961(7) 0.033(3) Uani 1 d .
C13 C 1.1913(15) 0.0843(13) 0.8083(9) 0.050(5) Uani 1 d .
H13A H 1.2677(15) 0.1136(13) 0.7887(9) 0.050(6) Uiso 1 calc R
H13B H 1.2051(15) 0.0142(13) 0.8141(9) 0.050(6) Uiso 1 calc R
N3 N 1.1049(13) 0.1214(11) 0.7637(7) 0.052(4) Uani 1 d .
H3A H 1.1244(13) 0.0936(11) 0.7293(7) 0.050(6) Uiso 1 calc R
C14 C 1.1005(15) 0.2261(13) 0.7388(8) 0.049(5) Uani 1 d .
H14A H 1.1644(15) 0.2433(13) 0.7013(8) 0.050(6) Uiso 1 calc R
H14B H 1.1162(15) 0.2548(13) 0.7723(8) 0.050(6) Uiso 1 calc R
C15 C 0.9815(16) 0.2691(13) 0.7184(8) 0.048(5) Uani 1 d .
H15A H 0.9843(16) 0.3393(13) 0.7010(8) 0.050(6) Uiso 1 calc R
H15B H 0.9647(16) 0.2417(13) 0.6845(8) 0.050(6) Uiso 1 calc R
N4 N 0.8857(11) 0.2463(9) 0.7764(6) 0.035(3) Uani 1 d .
H4 H 0.9031(11) 0.2751(9) 0.8063(6) 0.050(6) Uiso 1 calc R
C16 C 0.7664(16) 0.2910(12) 0.7583(9) 0.048(5) Uani 1 d .
H16A H 0.7490(16) 0.2683(12) 0.7224(9) 0.050(6) Uiso 1 calc R
H16B H 0.7683(16) 0.3616(12) 0.7443(9) 0.050(6) Uiso 1 calc R
C17 C 0.6678(14) 0.2607(12) 0.8191(8) 0.039(4) Uani 1 d .
H17A H 0.6868(14) 0.2825(12) 0.8549(8) 0.050(6) Uiso 1 calc R
H17B H 0.5903(14) 0.2922(12) 0.8090(8) 0.050(6) Uiso 1 calc R
N5 N 0.6592(12) 0.1557(9) 0.8391(7) 0.040(3) Uani 1 d .
H5 H 0.6179(12) 0.1385(9) 0.8116(7) 0.050(6) Uiso 1 calc R
C18 C 0.5953(13) 0.1206(11) 0.9075(7) 0.033(4) Uani 1 d .
H18A H 0.5222(13) 0.1620(11) 0.9140(7) 0.050(6) Uiso 1 calc R
H18B H 0.5717(13) 0.0547(11) 0.9142(7) 0.050(6) Uiso 1 calc R
Pb2 Pb 0.68623(6) 0.21391(5) 0.59421(3) 0.0372(2) Uani 1 d .
N6 N 0.7013(12) 0.3678(9) 0.4938(6) 0.036(3) Uani 1 d .
C19 C 0.7939(15) 0.4254(13) 0.4775(8) 0.041(4) Uani 1 d .
C20 C 0.7918(15) 0.5150(13) 0.4319(9) 0.047(5) Uani 1 d .
H20 H 0.8582(15) 0.5531(13) 0.4210(9) 0.050(6) Uiso 1 calc R
C21 C 0.6897(16) 0.5475(13) 0.4027(9) 0.051(5) Uani 1 d .
H21 H 0.6864(16) 0.6095(13) 0.3741(9) 0.050(6) Uiso 1 calc R
C22 C 0.5928(15) 0.4898(13) 0.4152(9) 0.046(5) Uani 1 d .
C23 C 0.6021(15) 0.3982(12) 0.4637(8) 0.040(4) Uani 1 d .
C24 C 0.5013(14) 0.3367(11) 0.4810(7) 0.032(4) Uani 1 d .
C25 C 0.3968(16) 0.3677(14) 0.4514(9) 0.047(5) Uani 1 d .
C26 C 0.3889(16) 0.4602(14) 0.4056(9) 0.051(5) Uani 1 d .
H26 H 0.3187(16) 0.4817(14) 0.3876(9) 0.050(6) Uiso 1 calc R
C27 C 0.4844(16) 0.5166(14) 0.3887(9) 0.049(5) Uani 1 d .
H27 H 0.4785(16) 0.5764(14) 0.3579(9) 0.050(6) Uiso 1 calc R
C28 C 0.3011(15) 0.3047(12) 0.4735(9) 0.048(5) Uani 1 d .
H28 H 0.2288(15) 0.3233(12) 0.4571(9) 0.050(6) Uiso 1 calc R
C29 C 0.3119(16) 0.2179(16) 0.5180(10) 0.059(5) Uani 1 d .
H29 H 0.2494(16) 0.1756(16) 0.5308(10) 0.050(6) Uiso 1 calc R
C30 C 0.4217(14) 0.1927(13) 0.5449(8) 0.041(4) Uani 1 d .
N7 N 0.5133(13) 0.2482(10) 0.5276(7) 0.047(4) Uani 1 d .
C31 C 0.4356(14) 0.0991(12) 0.5978(9) 0.043(4) Uani 1 d .
H31A H 0.3968(14) 0.1093(12) 0.6399(9) 0.050(6) Uiso 1 calc R
H31B H 0.3951(14) 0.0482(12) 0.5893(9) 0.050(6) Uiso 1 calc R
N8 N 0.5619(12) 0.0675(10) 0.6006(6) 0.042(4) Uani 1 d .
H8A H 0.5652(12) 0.0243(10) 0.6402(6) 0.050(6) Uiso 1 calc R
C32 C 0.6165(16) 0.0174(12) 0.5504(8) 0.046(5) Uani 1 d .
H32A H 0.5836(16) 0.0474(12) 0.5105(8) 0.050(6) Uiso 1 calc R
H32B H 0.5960(16) -0.0503(12) 0.5650(8) 0.050(6) Uiso 1 calc R
C33 C 0.7552(15) 0.0217(12) 0.5359(8) 0.043(4) Uani 1 d .
H33A H 0.7892(15) -0.0124(12) 0.5749(8) 0.050(6) Uiso 1 calc R
H33B H 0.7884(15) -0.0104(12) 0.5015(8) 0.050(6) Uiso 1 calc R
N9 N 0.7878(12) 0.1240(9) 0.5153(6) 0.040(3) Uani 1 d .
H9A H 0.7579(12) 0.1516(9) 0.4774(6) 0.050(6) Uiso 1 calc R
C34 C 0.9187(15) 0.1296(12) 0.4989(9) 0.045(4) Uani 1 d .
H34A H 0.9492(15) 0.1000(12) 0.4629(9) 0.050(6) Uiso 1 calc R
H34B H 0.9558(15) 0.0934(12) 0.5364(9) 0.050(6) Uiso 1 calc R
C35 C 0.9522(15) 0.2342(12) 0.4797(8) 0.041(4) Uani 1 d .
H35A H 1.0395(15) 0.2365(12) 0.4683(8) 0.050(6) Uiso 1 calc R
H35B H 0.9169(15) 0.2700(12) 0.4415(8) 0.050(6) Uiso 1 calc R
N10 N 0.9090(12) 0.2804(10) 0.5335(7) 0.045(4) Uani 1 d .
H10A H 0.9611(12) 0.2612(10) 0.5630(7) 0.050(6) Uiso 1 calc R
C36 C 0.9004(15) 0.3882(13) 0.5125(9) 0.052(5) Uani 1 d .
H36A H 0.9742(15) 0.4109(13) 0.4835(9) 0.050(6) Uiso 1 calc R
H36B H 0.8921(15) 0.4140(13) 0.5505(9) 0.050(6) Uiso 1 calc R
Pb3 Pb 0.21798(6) 0.42352(4) 0.20124(3) 0.0339(2) Uani 1 d .
N11 N 0.2207(13) 0.3810(9) 0.0915(6) 0.038(3) Uani 1 d .
C37 C 0.1157(16) 0.3815(12) 0.0712(8) 0.041(4) Uani 1 d .
C38 C 0.1140(18) 0.3793(11) 0.0074(9) 0.049(5) Uani 1 d .
H38 H 0.0401(18) 0.3800(11) -0.0063(9) 0.050(6) Uiso 1 calc R
C39 C 0.2199(19) 0.3758(12) -0.0364(8) 0.050(5) Uani 1 d .
H39 H 0.2199(19) 0.3734(12) -0.0792(8) 0.050(6) Uiso 1 calc R
C40 C 0.3285(17) 0.3763(10) -0.0122(9) 0.043(4) Uani 1 d .
C41 C 0.3274(14) 0.3797(10) 0.0492(7) 0.028(3) Uani 1 d .
C42 C 0.4357(13) 0.3784(11) 0.0754(8) 0.033(4) Uani 1 d .
C43 C 0.5466(16) 0.3765(11) 0.0316(9) 0.046(5) Uani 1 d .
C44 C 0.5479(19) 0.3755(12) -0.0348(8) 0.050(5) Uani 1 d .
H44 H 0.6212(19) 0.3761(12) -0.0632(8) 0.050(6) Uiso 1 calc R
C45 C 0.4445(21) 0.3737(13) -0.0564(8) 0.056(6) Uani 1 d .
H45 H 0.4460(21) 0.3708(13) -0.0992(8) 0.050(6) Uiso 1 calc R
C46 C 0.6560(16) 0.3759(12) 0.0566(10) 0.050(5) Uani 1 d .
H46 H 0.7312(16) 0.3753(12) 0.0300(10) 0.050(6) Uiso 1 calc R
C47 C 0.6459(17) 0.3764(14) 0.1216(9) 0.056(5) Uani 1 d .
H47 H 0.7156(17) 0.3744(14) 0.1394(9) 0.050(6) Uiso 1 calc R
C48 C 0.5315(15) 0.3798(12) 0.1615(9) 0.044(4) Uani 1 d .
N12 N 0.4301(11) 0.3819(9) 0.1374(6) 0.034(3) Uani 1 d .
C49 C 0.5191(17) 0.3859(14) 0.2318(8) 0.054(5) Uani 1 d .
H49A H 0.5859(17) 0.3481(14) 0.2514(8) 0.050(6) Uiso 1 calc R
H49B H 0.5230(17) 0.4534(14) 0.2323(8) 0.050(6) Uiso 1 calc R
N13 N 0.4075(14) 0.3500(11) 0.2694(7) 0.050(4) Uani 1 d .
H13 H 0.3936(14) 0.3708(11) 0.3067(7) 0.050(6) Uiso 1 calc R
C50 C 0.4034(17) 0.2426(13) 0.2882(9) 0.055(5) Uani 1 d .
H50A H 0.4433(17) 0.2169(13) 0.2516(9) 0.050(6) Uiso 1 calc R
H50B H 0.4468(17) 0.2150(13) 0.3247(9) 0.050(6) Uiso 1 calc R
C51 C 0.2770(17) 0.2130(12) 0.3071(8) 0.051(5) Uani 1 d .
H51A H 0.2772(17) 0.1423(12) 0.3218(8) 0.050(6) Uiso 1 calc R
H51B H 0.2369(17) 0.2393(12) 0.3433(8) 0.050(6) Uiso 1 calc R
N14 N 0.2100(12) 0.2473(10) 0.2528(6) 0.040(3) Uani 1 d .
H14 H 0.2452(12) 0.2162(10) 0.2216(6) 0.050(6) Uiso 1 calc R
C52 C 0.0807(15) 0.2204(12) 0.2717(9) 0.045(4) Uani 1 d .
H52A H 0.0777(15) 0.1501(12) 0.2890(9) 0.050(6) Uiso 1 calc R
H52B H 0.0395(15) 0.2512(12) 0.3056(9) 0.050(6) Uiso 1 calc R
C53 C 0.0201(16) 0.2529(12) 0.2136(9) 0.047(5) Uani 1 d .
H53A H -0.0622(16) 0.2323(12) 0.2254(9) 0.050(6) Uiso 1 calc R
H53B H 0.0621(16) 0.2218(12) 0.1801(9) 0.050(6) Uiso 1 calc R
N15 N 0.0172(13) 0.3615(10) 0.1863(7) 0.047(4) Uani 1 d .
H15 H -0.0463(13) 0.3890(10) 0.2096(7) 0.050(6) Uiso 1 calc R
C54 C 0.0031(16) 0.3902(13) 0.1177(9) 0.047(5) Uani 1 d .
H54A H -0.0294(16) 0.4575(13) 0.1071(9) 0.050(6) Uiso 1 calc R
H54B H -0.0558(16) 0.3502(13) 0.1114(9) 0.050(6) Uiso 1 calc R
Br1 Br 0.6777(2) -0.11660(13) 0.86484(9) 0.0459(4) Uani 1 d .
Br2 Br 0.4647(2) 0.22108(15) 0.71977(10) 0.0568(5) Uani 1 d .
Br3 Br 0.8406(2) 0.06225(15) 0.68494(9) 0.0557(5) Uani 1 d .
Br4 Br 0.0921(2) 0.44577(14) 0.34404(9) 0.0529(5) Uani 1 d .
Br5 Br 0.0975(2) 0.62764(13) 0.11090(10) 0.0546(5) Uani 1 d .
Br6 Br 0.7105(3) 0.1952(3) 0.36585(13) 0.1207(12) Uani 1 d .
O1 O 0.5041(13) -0.0215(10) 0.7505(7) 0.070(4) Uani 1 d .
O2 O 1.1345(14) 0.0358(14) 0.6312(8) 0.104(6) Uani 1 d .
O3 O 1.2948(16) -0.1312(14) 0.7702(10) 0.119(7) Uani 1 d .
O4 O 0.3307(22) 0.3992(16) -0.2072(9) 0.142(8) Uani 1 d .
O5 O -0.1749(20) 0.4215(16) 0.2902(11) 0.080(7) Uiso 0.66 d P
O5' O -0.1289(54) 0.5386(44) 0.2383(29) 0.122(20) Uiso 0.33 d P

loop_
_atom_type_symbol
_atom_type_description
_atom_type_scat_dispersion_real
_atom_type_scat_dispersion_imag
_atom_type_scat_source
C C 0.0033 0.0016 'International Tables Vol C Tables 4.2.6.8 and 6.1.1.4'
H H 0.0000 0.0000 'International Tables Vol C Tables 4.2.6.8 and 6.1.1.4'
N N 0.0061 0.0033 'International Tables Vol C Tables 4.2.6.8 and 6.1.1.4'
Pb Pb -3.3944 10.1111 'International Tables Vol C Tables 4.2.6.8 and 6.1.1.4'
Br Br -0.2901 2.4595 'International Tables Vol C Tables 4.2.6.8 and 6.1.1.4'
O O 0.0106 0.0060 'International Tables Vol C Tables 4.2.6.8 and 6.1.1.4'

loop_
_geom_angle_atom_site_label_1
_geom_angle_atom_site_label_2
_geom_angle_atom_site_label_3
_geom_angle
N4 Pb1 N1 87.4(4)
N4 Pb1 N5 70.1(4)
N1 Pb1 N5 62.2(4)
N4 Pb1 N2 83.5(4)
N1 Pb1 N2 62.6(4)
N5 Pb1 N2 118.9(4)
N4 Pb1 N3 67.9(4)
N1 Pb1 N3 121.0(4)
N5 Pb1 N3 137.5(4)
N2 Pb1 N3 62.0(4)
N4 Pb1 Br3 83.2(3)
N1 Pb1 Br3 148.6(3)
N5 Pb1 Br3 86.4(3)
N2 Pb1 Br3 144.8(3)
N3 Pb1 Br3 82.8(3)
C1 N1 C5 117.1(13)
C1 N1 Pb1 120.1(10)
C5 N1 Pb1 122.4(10)
N1 C1 C2 124.0(15)
N1 C1 C18 116.6(13)
C2 C1 C18 119.4(14)
C3 C2 C1 117.8(16)
C2 C3 C4 121.4(15)
C5 C4 C3 115.2(14)
C5 C4 C9 120.8(16)
C3 C4 C9 124.0(15)
N1 C5 C4 124.4(15)
N1 C5 C6 115.7(14)
C4 C5 C6 119.8(15)
N2 C6 C7 122.3(15)
N2 C6 C5 118.6(13)
C7 C6 C5 119.1(15)
C10 C7 C6 118.9(17)
C10 C7 C8 122.6(16)
C6 C7 C8 118.5(16)
C9 C8 C7 122.8(15)
C8 C9 C4 119.1(16)
C11 C10 C7 118.3(17)
C10 C11 C12 118.7(17)
N2 C12 C11 123.2(16)
N2 C12 C13 116.5(14)
C11 C12 C13 120.2(15)
C12 N2 C6 118.4(13)
C12 N2 Pb1 121.6(11)
C6 N2 Pb1 119.9(10)
N3 C13 C12 113.3(13)
C14 N3 C13 113.3(15)
C14 N3 Pb1 107.5(10)
C13 N3 Pb1 109.1(10)
N3 C14 C15 113.5(14)
N4 C15 C14 108.5(13)
C15 N4 C16 109.9(12)
C15 N4 Pb1 112.7(10)
C16 N4 Pb1 112.0(9)
N4 C16 C17 108.3(13)
N5 C17 C16 111.1(13)
C17 N5 C18 112.7(13)
C17 N5 Pb1 108.7(9)
C18 N5 Pb1 109.6(8)
C1 C18 N5 112.0(12)
N9 Pb2 N7 85.5(4)
N9 Pb2 N8 70.1(4)
N7 Pb2 N8 62.8(4)
N9 Pb2 N6 85.3(4)
N7 Pb2 N6 63.7(4)
N8 Pb2 N6 122.1(4)
N9 Pb2 N10 67.3(4)
N7 Pb2 N10 118.7(4)
N8 Pb2 N10 136.9(4)
N6 Pb2 N10 60.3(4)
N9 Pb2 Br3 81.5(3)
N7 Pb2 Br3 148.2(3)
N8 Pb2 Br3 85.5(3)
N6 Pb2 Br3 142.8(3)
N10 Pb2 Br3 82.5(3)
C19 N6 C23 118.6(14)
C19 N6 Pb2 122.5(11)
C23 N6 Pb2 118.0(10)
N6 C19 C20 122.1(16)
N6 C19 C36 116.2(15)
C20 C19 C36 121.7(16)
C19 C20 C21 119.5(16)
C22 C21 C20 121.4(17)
C21 C22 C27 125.7(18)
C21 C22 C23 115.4(16)
C27 C22 C23 118.7(15)
N6 C23 C22 122.9(15)
N6 C23 C24 119.2(14)
C22 C23 C24 117.9(15)
N7 C24 C25 123.2(14)
N7 C24 C23 116.7(14)
C25 C24 C23 120.1(15)
C28 C25 C24 116.0(16)
C28 C25 C26 123.4(16)
C24 C25 C26 120.4(16)
C27 C26 C25 119.2(16)
C26 C27 C22 123.6(17)
C29 C28 C25 121.5(17)
C28 C29 C30 118.4(17)
N7 C30 C29 123.4(17)
N7 C30 C31 116.0(14)
C29 C30 C31 120.5(15)
C30 N7 C24 117.4(14)
C30 N7 Pb2 120.7(11)
C24 N7 Pb2 120.5(10)
N8 C31 C30 111.8(12)
C31 N8 C32 113.3(13)
C31 N8 Pb2 110.6(10)
C32 N8 Pb2 110.5(9)
N8 C32 C33 111.8(13)
N9 C33 C32 109.9(13)
C34 N9 C33 110.7(12)
C34 N9 Pb2 115.5(10)
C33 N9 Pb2 111.1(10)
N9 C34 C35 110.7(13)
N10 C35 C34 110.8(13)
C35 N10 C36 113.7(14)
C35 N10 Pb2 108.3(9)
C36 N10 Pb2 109.7(10)
N10 C36 C19 111.1(14)
N14 Pb3 N11 86.6(4)
N14 Pb3 N12 86.7(4)
N11 Pb3 N12 63.1(4)
N14 Pb3 N15 70.1(4)
N11 Pb3 N15 63.9(4)
N12 Pb3 N15 122.7(4)
N14 Pb3 N13 67.6(4)
N11 Pb3 N13 118.3(4)
N12 Pb3 N13 60.5(4)
N15 Pb3 N13 137.3(4)
N14 Pb3 Br4 84.4(3)
N11 Pb3 Br4 153.7(3)
N12 Pb3 Br4 140.5(3)
N15 Pb3 Br4 89.8(3)
N13 Pb3 Br4 80.6(3)
C37 N11 C41 120.3(14)
C37 N11 Pb3 118.6(11)
C41 N11 Pb3 119.5(10)
N11 C37 C38 120.2(16)
N11 C37 C54 117.8(15)
C38 C37 C54 121.9(17)
C39 C38 C37 121.2(17)
C38 C39 C40 116.1(16)
C41 C40 C39 121.5(17)
C41 C40 C45 119.7(16)
C39 C40 C45 118.9(17)
C40 C41 N11 120.7(15)
C40 C41 C42 122.8(15)
N11 C41 C42 116.5(13)
N12 C42 C43 122.9(15)
N12 C42 C41 120.7(13)
C43 C42 C41 116.5(15)
C44 C43 C42 120.9(17)
C44 C43 C46 121.6(17)
C42 C43 C46 117.5(17)
C45 C44 C43 120.3(17)
C44 C45 C40 119.8(16)
C47 C46 C43 117.5(17)
C46 C47 C48 121.2(17)
N12 C48 C47 120.8(16)
N12 C48 C49 117.5(15)
C47 C48 C49 121.7(16)
C48 N12 C42 120.1(14)
C48 N12 Pb3 121.5(10)
C42 N12 Pb3 117.5(10)
N13 C49 C48 111.3(15)
C49 N13 C50 114.9(15)
C49 N13 Pb3 110.7(10)
C50 N13 Pb3 106.6(10)
C51 C50 N13 111.2(15)
N14 C51 C50 111.6(14)
C51 N14 C52 112.3(13)
C51 N14 Pb3 113.9(10)
C52 N14 Pb3 109.8(9)
C53 C52 N14 109.3(14)
C52 C53 N15 112.3(14)
C54 N15 C53 112.1(13)
C54 N15 Pb3 110.5(10)
C53 N15 Pb3 108.3(10)
N15 C54 C37 114.8(14)
Pb2 Br3 Pb1 125.36(7)

loop_
_geom_bond_atom_site_label_1
_geom_bond_atom_site_label_2
_geom_bond_distance
Pb1 N4 2.440(12)
Pb1 N1 2.567(12)
Pb1 N5 2.627(13)
Pb1 N2 2.632(12)
Pb1 N3 2.730(14)
Pb1 Br3 3.219(2)
N1 C1 1.34(2)
N1 C5 1.37(2)
C1 C2 1.38(2)
C1 C18 1.47(2)
C2 C3 1.36(2)
C3 C4 1.44(2)
C4 C5 1.37(2)
C4 C9 1.46(2)
C5 C6 1.46(2)
C6 N2 1.34(2)
C6 C7 1.40(2)
C7 C10 1.39(2)
C7 C8 1.46(2)
C8 C9 1.33(2)
C10 C11 1.38(3)
C11 C12 1.40(2)
C12 N2 1.31(2)
C12 C13 1.51(2)
C13 N3 1.45(2)
N3 C14 1.44(2)
C14 C15 1.50(2)
C15 N4 1.48(2)
N4 C16 1.49(2)
C16 C17 1.55(2)
C17 N5 1.45(2)
N5 C18 1.49(2)
Pb2 N9 2.441(13)
Pb2 N7 2.554(14)
Pb2 N8 2.598(13)
Pb2 N6 2.620(13)
Pb2 N10 2.744(14)
Pb2 Br3 3.104(2)
N6 C19 1.33(2)
N6 C23 1.36(2)
C19 C20 1.38(2)
C19 C36 1.50(2)
C20 C21 1.39(2)
C21 C22 1.38(2)
C22 C27 1.41(2)
C22 C23 1.44(2)
C23 C24 1.44(2)
C24 N7 1.39(2)
C24 C25 1.41(2)
C25 C28 1.41(2)
C25 C26 1.42(2)
C26 C27 1.35(2)
C28 C29 1.35(2)
C29 C30 1.43(2)
C30 N7 1.30(2)
C30 C31 1.51(2)
C31 N8 1.45(2)
N8 C32 1.46(2)
C32 C33 1.54(2)
C33 N9 1.47(2)
N9 C34 1.46(2)
C34 C35 1.51(2)
C35 N10 1.46(2)
N10 C36 1.48(2)
Pb3 N14 2.458(13)
Pb3 N11 2.582(13)
Pb3 N12 2.618(12)
Pb3 N15 2.618(14)
Pb3 N13 2.761(14)
Pb3 Br4 3.215(2)
N11 C37 1.33(2)
N11 C41 1.37(2)
C37 C38 1.38(2)
C37 C54 1.48(2)
C38 C39 1.38(3)
C39 C40 1.42(2)
C40 C41 1.33(2)
C40 C45 1.47(3)
C41 C42 1.43(2)
C42 N12 1.34(2)
C42 C43 1.42(2)
C43 C44 1.43(2)
C43 C46 1.43(2)
C44 C45 1.34(3)
C46 C47 1.38(3)
C47 C48 1.41(2)
C48 N12 1.33(2)
C48 C49 1.52(2)
C49 N13 1.43(2)
N13 C50 1.48(2)
C50 C51 1.48(2)
C51 N14 1.45(2)
N14 C52 1.50(2)
C52 C53 1.47(2)
C53 N15 1.50(2)
N15 C54 1.45(2)
O5 O5' 1.81(6)
